data_4026506
loop_
_publ_author_name
'Teh-Chang Chou'
'Ren-Tsung Wu'
'Kung-Ching Liao'
'Chun-Hung Wang'

_publ_section_title
;
 N-1- and N-2-Anthryl Succinimide Derivatives: C-N Bond Rotational
 Behaviors and Fluorescence Energy Transfer
;
_journal_name_full 'Journal of Organic Chemistry'
_journal_page_first 6813
_journal_page_last 6818
_journal_paper_doi 10.1021/jo200665v
_journal_volume 76
_journal_year 2011
_chemical_formula_sum 'C24 H18 Cl3 N O2'
_chemical_formula_weight 458.74
_chemical_name_systematic
; 
 ? 
;
_space_group_IT_number 14
_symmetry_cell_setting monoclinic
_symmetry_space_group_name_Hall '-P 2ybc'
_symmetry_space_group_name_H-M 'P 1 21/c 1'
_atom_sites_solution_hydrogens geom
_atom_sites_solution_primary direct
_atom_sites_solution_secondary difmap
_audit_creation_method SHELXL-97
_cell_angle_alpha 90.00
_cell_angle_beta 103.114(2)
_cell_angle_gamma 90.00
_cell_formula_units_Z 4
_cell_length_a 14.0259(6)
_cell_length_b 6.2593(3)
_cell_length_c 24.8603(11)
_cell_measurement_reflns_used 12225
_cell_measurement_temperature 150(2)
_cell_measurement_theta_max 27.50
_cell_measurement_theta_min 1.49
_cell_volume 2125.62(17)
_computing_cell_refinement DENZO-SMN
_computing_data_collection 'NONIUS COLLECT'
_computing_data_reduction DENZO-SMN
_computing_molecular_graphics 'Bruker SHELXTL'
_computing_publication_material 'Bruker SHELXTL'
_computing_structure_refinement 'SHELXL-97 (Sheldrick, 1997)'
_computing_structure_solution 'SHELXS-97 (Sheldrick, 1990)'
_diffrn_ambient_temperature 150(2)
_diffrn_measured_fraction_theta_full 0.990
_diffrn_measured_fraction_theta_max 0.990
_diffrn_measurement_device_type 'NONIUS KappaCCD'
_diffrn_measurement_method '\w scans'
_diffrn_radiation_monochromator graphite
_diffrn_radiation_source 'fine-focus sealed tube'
_diffrn_radiation_type MoK\a
_diffrn_radiation_wavelength 0.71073
_diffrn_reflns_av_R_equivalents 0.0716
_diffrn_reflns_av_sigmaI/netI 0.0801
_diffrn_reflns_limit_h_max 17
_diffrn_reflns_limit_h_min -18
_diffrn_reflns_limit_k_max 8
_diffrn_reflns_limit_k_min -7
_diffrn_reflns_limit_l_max 32
_diffrn_reflns_limit_l_min -32
_diffrn_reflns_number 12225
_diffrn_reflns_theta_full 27.50
_diffrn_reflns_theta_max 27.50
_diffrn_reflns_theta_min 1.49
_exptl_absorpt_coefficient_mu 0.453
_exptl_absorpt_correction_T_max 0.960
_exptl_absorpt_correction_T_min 0.820
_exptl_absorpt_correction_type multi-scan
_exptl_crystal_colour light-brown
_exptl_crystal_density_diffrn 1.433
_exptl_crystal_description needle
_exptl_crystal_F_000 944
_exptl_crystal_size_max 0.60
_exptl_crystal_size_mid 0.20
_exptl_crystal_size_min 0.10
_refine_diff_density_max 0.346
_refine_diff_density_min -0.489
_refine_diff_density_rms 0.064
_refine_ls_extinction_method none
_refine_ls_goodness_of_fit_ref 0.925
_refine_ls_hydrogen_treatment constr
_refine_ls_matrix_type full
_refine_ls_number_parameters 271
_refine_ls_number_reflns 4825
_refine_ls_number_restraints 0
_refine_ls_restrained_S_all 0.925
_refine_ls_R_factor_all 0.1054
_refine_ls_R_factor_gt 0.0559
_refine_ls_shift/su_max 0.002
_refine_ls_shift/su_mean 0.000
_refine_ls_structure_factor_coef Fsqd
_refine_ls_weighting_details 'calc w=1/[\s^2^(Fo^2^)+(0.1018P)^2^+0.0000P] where P=(Fo^2^+2Fc^2^)/3'
_refine_ls_weighting_scheme calc
_refine_ls_wR_factor_gt 0.1474
_refine_ls_wR_factor_ref 0.1722
_reflns_number_gt 2783
_reflns_number_total 4825
_reflns_threshold_expression >2sigma(I)
_cod_data_source_file jo200665v_si_004.cif
_cod_data_source_block ic14277
_cod_database_code 4026506

loop_
_symmetry_equiv_pos_as_xyz
'x, y, z'
'-x, y+1/2, -z+1/2'
'-x, -y, -z'
'x, -y-1/2, z-1/2'

loop_
_atom_site_label
_atom_site_type_symbol
_atom_site_fract_x
_atom_site_fract_y
_atom_site_fract_z
_atom_site_U_iso_or_equiv
_atom_site_adp_type
_atom_site_occupancy
_atom_site_symmetry_multiplicity
_atom_site_calc_flag
_atom_site_refinement_flags
O1 O 0.47567(13) 0.8403(3) 0.77222(8) 0.0440(5) Uani 1 1 d .
O2 O 0.69901(13) 0.4005(3) 0.87973(7) 0.0370(4) Uani 1 1 d .
N1 N 0.60253(14) 0.6358(3) 0.81996(8) 0.0271(5) Uani 1 1 d .
C1 C 0.50400(18) 0.6909(4) 0.80217(10) 0.0317(6) Uani 1 1 d .
C2 C 0.44463(18) 0.5384(4) 0.82776(9) 0.0315(6) Uani 1 1 d .
H2 H 0.3981 0.4564 0.7986 0.038 Uiso 1 1 calc R
C3 C 0.52041(18) 0.3876(4) 0.86332(10) 0.0321(6) Uani 1 1 d .
H3 H 0.5092 0.2361 0.8507 0.038 Uiso 1 1 calc R
C4 C 0.61817(18) 0.4671(4) 0.85665(9) 0.0286(5) Uani 1 1 d .
C5 C 0.39039(19) 0.6375(4) 0.86992(11) 0.0377(6) Uani 1 1 d .
H5 H 0.3258 0.7064 0.8540 0.045 Uiso 1 1 calc R
C6 C 0.4648(2) 0.7730(5) 0.90859(11) 0.0450(7) Uani 1 1 d .
H6 H 0.4650 0.9246 0.9107 0.054 Uiso 1 1 calc R
C7 C 0.5301(2) 0.6427(5) 0.93918(10) 0.0417(7) Uani 1 1 d .
H7 H 0.5857 0.6846 0.9667 0.050 Uiso 1 1 calc R
C8 C 0.50061(19) 0.4183(4) 0.92248(10) 0.0361(6) Uani 1 1 d .
H8 H 0.5272 0.3047 0.9501 0.043 Uiso 1 1 calc R
C9 C 0.38843(19) 0.4412(4) 0.90685(11) 0.0382(6) Uani 1 1 d .
H9A H 0.3553 0.3165 0.8862 0.046 Uiso 1 1 calc R
H9B H 0.3601 0.4724 0.9390 0.046 Uiso 1 1 calc R
C10 C 0.67797(16) 0.7429(4) 0.79953(9) 0.0288(5) Uani 1 1 d .
C11 C 0.70728(17) 0.9484(4) 0.82015(10) 0.0314(6) Uani 1 1 d .
H11 H 0.6804 1.0089 0.8485 0.038 Uiso 1 1 calc R
C12 C 0.77392(18) 1.0596(4) 0.79944(10) 0.0330(6) Uani 1 1 d .
H12 H 0.7934 1.1979 0.8135 0.040 Uiso 1 1 calc R
C13 C 0.81505(17) 0.9715(4) 0.75687(10) 0.0301(6) Uani 1 1 d .
C14 C 0.88453(17) 1.0810(4) 0.73519(10) 0.0319(6) Uani 1 1 d .
H14 H 0.9045 1.2197 0.7487 0.038 Uiso 1 1 calc R
C15 C 0.92541(17) 0.9912(4) 0.69398(10) 0.0325(6) Uani 1 1 d .
C16 C 0.99936(18) 1.1000(4) 0.67309(11) 0.0383(6) Uani 1 1 d .
H16 H 1.0203 1.2385 0.6864 0.046 Uiso 1 1 calc R
C17 C 1.0396(2) 1.0048(5) 0.63411(11) 0.0471(7) Uani 1 1 d .
H17 H 1.0895 1.0766 0.6210 0.057 Uiso 1 1 calc R
C18 C 1.0082(2) 0.8018(5) 0.61315(11) 0.0471(7) Uani 1 1 d .
H18 H 1.0365 0.7393 0.5856 0.057 Uiso 1 1 calc R
C19 C 0.93793(19) 0.6935(5) 0.63168(11) 0.0404(7) Uani 1 1 d .
H19 H 0.9172 0.5570 0.6168 0.049 Uiso 1 1 calc R
C20 C 0.89535(17) 0.7839(4) 0.67325(10) 0.0330(6) Uani 1 1 d .
C21 C 0.82545(17) 0.6735(4) 0.69499(10) 0.0308(6) Uani 1 1 d .
H21 H 0.8049 0.5355 0.6811 0.037 Uiso 1 1 calc R
C22 C 0.78530(16) 0.7619(4) 0.73658(9) 0.0286(5) Uani 1 1 d .
C23 C 0.71479(17) 0.6505(4) 0.75950(9) 0.0286(5) Uani 1 1 d .
H23 H 0.6939 0.5116 0.7466 0.034 Uiso 1 1 calc R
C24 C 0.7924(2) 1.1155(5) 0.98438(12) 0.0469(7) Uani 1 1 d .
H24 H 0.7623 1.1873 0.9486 0.056 Uiso 1 1 calc R
Cl1 Cl 0.70032(6) 1.07132(15) 1.02062(4) 0.0694(3) Uani 1 1 d .
Cl2 Cl 0.84222(9) 0.87544(17) 0.96998(4) 0.0924(4) Uani 1 1 d .
Cl3 Cl 0.88099(8) 1.28424(18) 1.02233(4) 0.0878(4) Uani 1 1 d .

loop_
_atom_site_aniso_label
_atom_site_aniso_U_11
_atom_site_aniso_U_22
_atom_site_aniso_U_33
_atom_site_aniso_U_23
_atom_site_aniso_U_13
_atom_site_aniso_U_12
O1 0.0364(10) 0.0550(12) 0.0442(11) 0.0225(9) 0.0167(8) 0.0090(9)
O2 0.0395(11) 0.0367(10) 0.0374(10) 0.0051(8) 0.0140(8) 0.0079(8)
N1 0.0290(11) 0.0283(11) 0.0264(10) 0.0002(8) 0.0113(8) 0.0005(8)
C1 0.0364(14) 0.0347(15) 0.0277(12) 0.0011(11) 0.0151(11) 0.0017(11)
C2 0.0321(13) 0.0380(15) 0.0264(12) -0.0002(11) 0.0111(10) -0.0025(11)
C3 0.0363(14) 0.0297(14) 0.0338(13) -0.0023(10) 0.0153(11) -0.0009(11)
C4 0.0381(14) 0.0254(13) 0.0260(12) -0.0029(10) 0.0151(10) 0.0015(11)
C5 0.0369(15) 0.0425(16) 0.0396(14) 0.0064(12) 0.0206(12) 0.0067(12)
C6 0.0649(19) 0.0348(16) 0.0482(16) -0.0086(13) 0.0398(15) -0.0032(14)
C7 0.0505(17) 0.0525(18) 0.0280(13) -0.0055(12) 0.0216(12) -0.0100(14)
C8 0.0418(15) 0.0400(16) 0.0306(13) 0.0054(11) 0.0167(11) -0.0011(12)
C9 0.0416(15) 0.0431(16) 0.0358(14) 0.0040(12) 0.0208(12) -0.0039(12)
C10 0.0281(12) 0.0304(14) 0.0288(12) 0.0013(10) 0.0079(10) 0.0010(10)
C11 0.0327(14) 0.0326(15) 0.0316(13) -0.0027(11) 0.0129(11) 0.0028(11)
C12 0.0339(13) 0.0278(14) 0.0374(14) -0.0048(11) 0.0084(11) -0.0006(11)
C13 0.0296(13) 0.0285(14) 0.0321(12) -0.0005(10) 0.0070(10) -0.0006(10)
C14 0.0293(13) 0.0266(14) 0.0393(14) 0.0030(11) 0.0072(11) -0.0012(10)
C15 0.0281(13) 0.0360(15) 0.0343(13) 0.0072(11) 0.0092(10) -0.0027(11)
C16 0.0300(14) 0.0436(16) 0.0415(15) 0.0093(12) 0.0084(12) -0.0034(11)
C17 0.0344(15) 0.066(2) 0.0435(16) 0.0174(15) 0.0148(12) -0.0039(14)
C18 0.0413(16) 0.066(2) 0.0383(15) 0.0053(14) 0.0182(13) 0.0022(15)
C19 0.0358(15) 0.0511(18) 0.0379(14) -0.0017(13) 0.0155(12) 0.0020(12)
C20 0.0307(13) 0.0368(15) 0.0332(13) 0.0033(11) 0.0105(11) 0.0017(11)
C21 0.0317(13) 0.0294(14) 0.0332(13) -0.0029(10) 0.0111(11) -0.0008(10)
C22 0.0281(12) 0.0286(13) 0.0297(12) 0.0022(10) 0.0079(10) 0.0001(10)
C23 0.0299(13) 0.0265(13) 0.0311(13) -0.0004(10) 0.0107(10) -0.0011(10)
C24 0.0464(17) 0.0533(19) 0.0400(15) 0.0031(13) 0.0078(13) 0.0051(13)
Cl1 0.0556(5) 0.0874(7) 0.0730(6) -0.0048(5) 0.0311(4) -0.0023(4)
Cl2 0.1300(9) 0.0916(8) 0.0621(6) 0.0030(5) 0.0356(6) 0.0596(7)
Cl3 0.0870(7) 0.1046(8) 0.0661(6) 0.0067(5) 0.0055(5) -0.0432(6)

loop_
_atom_type_symbol
_atom_type_description
_atom_type_scat_dispersion_real
_atom_type_scat_dispersion_imag
_atom_type_scat_source
C C 0.0033 0.0016 'International Tables Vol C Tables 4.2.6.8 and 6.1.1.4'
H H 0.0000 0.0000 'International Tables Vol C Tables 4.2.6.8 and 6.1.1.4'
N N 0.0061 0.0033 'International Tables Vol C Tables 4.2.6.8 and 6.1.1.4'
O O 0.0106 0.0060 'International Tables Vol C Tables 4.2.6.8 and 6.1.1.4'
Cl Cl 0.1484 0.1585 'International Tables Vol C Tables 4.2.6.8 and 6.1.1.4'

loop_
_geom_angle_atom_site_label_1
_geom_angle_atom_site_label_2
_geom_angle_atom_site_label_3
_geom_angle
C4 N1 C1 113.3(2)
C4 N1 C10 124.77(19)
C1 N1 C10 121.84(19)
O1 C1 N1 123.5(2)
O1 C1 C2 128.2(2)
N1 C1 C2 108.3(2)
C1 C2 C3 104.8(2)
C1 C2 C5 115.8(2)
C3 C2 C5 103.69(18)
C4 C3 C2 105.2(2)
C4 C3 C8 115.0(2)
C2 C3 C8 102.53(19)
O2 C4 N1 124.3(2)
O2 C4 C3 127.4(2)
N1 C4 C3 108.3(2)
C6 C5 C9 99.9(2)
C6 C5 C2 106.2(2)
C9 C5 C2 99.3(2)
C7 C6 C5 107.9(2)
C6 C7 C8 107.8(2)
C7 C8 C9 100.7(2)
C7 C8 C3 106.1(2)
C9 C8 C3 99.38(19)
C5 C9 C8 94.0(2)
C23 C10 C11 122.0(2)
C23 C10 N1 119.7(2)
C11 C10 N1 118.3(2)
C12 C11 C10 119.9(2)
C11 C12 C13 120.8(2)
C14 C13 C12 122.1(2)
C14 C13 C22 119.1(2)
C12 C13 C22 118.7(2)
C13 C14 C15 121.5(2)
C14 C15 C20 119.6(2)
C14 C15 C16 121.6(2)
C20 C15 C16 118.8(2)
C17 C16 C15 120.0(3)
C16 C17 C18 120.9(3)
C19 C18 C17 121.0(3)
C18 C19 C20 120.3(3)
C21 C20 C19 121.9(2)
C21 C20 C15 119.0(2)
C19 C20 C15 119.1(2)
C22 C21 C20 121.5(2)
C21 C22 C23 122.2(2)
C21 C22 C13 119.2(2)
C23 C22 C13 118.6(2)
C10 C23 C22 119.9(2)
Cl2 C24 Cl3 111.62(16)
Cl2 C24 Cl1 110.36(17)
Cl3 C24 Cl1 109.62(16)

loop_
_geom_bond_atom_site_label_1
_geom_bond_atom_site_label_2
_geom_bond_distance
O1 C1 1.205(3)
O2 C4 1.222(3)
N1 C4 1.380(3)
N1 C1 1.395(3)
N1 C10 1.439(3)
C1 C2 1.500(3)
C2 C3 1.541(3)
C2 C5 1.557(3)
C3 C4 1.503(4)
C3 C8 1.569(3)
C5 C6 1.510(4)
C5 C9 1.538(4)
C6 C7 1.329(4)
C7 C8 1.496(4)
C8 C9 1.539(4)
C10 C23 1.351(3)
C10 C11 1.411(3)
C11 C12 1.357(3)
C12 C13 1.426(3)
C13 C14 1.396(3)
C13 C22 1.433(3)
C14 C15 1.400(4)
C15 C20 1.424(4)
C15 C16 1.433(3)
C16 C17 1.364(4)
C17 C18 1.405(4)
C18 C19 1.360(4)
C19 C20 1.423(4)
C20 C21 1.404(3)
C21 C22 1.399(3)
C22 C23 1.430(3)
C24 Cl2 1.729(3)
C24 Cl3 1.737(3)
C24 Cl1 1.757(3)
